data_7714171
loop_
_publ_author_name
'Paskaruk, Katia M.'
'Emslie, David J. H.'
'Britten, James F.'

_publ_section_title
;
 A comparison of the coordination behaviour of
 R<sub>2</sub>PCH<sub>2</sub>BMe<sub>2</sub> (R = Me <i>vs.</i> Ph)
 ambiphilic ligands with late transition metals.
;
_journal_name_full 'Dalton transactions (Cambridge, England : 2003)'
_journal_paper_doi 10.1039/d3dt02538a
_journal_year 2023
_chemical_formula_moiety 'C10 H28 B2 Cl2 P2 Pt'
_chemical_formula_sum 'C10 H28 B2 Cl2 P2 Pt'
_chemical_formula_weight 497.87
_space_group_crystal_system monoclinic
_space_group_IT_number 9
_space_group_name_Hall 'C -2yc'
_space_group_name_H-M_alt 'C 1 c 1'
_atom_sites_solution_hydrogens geom
_atom_sites_solution_primary dual
_audit_creation_date 2023-06-26
_audit_creation_method
;
Olex2 1.5
(compiled 2023.03.06 svn.rbb2c1857 for OlexSys, GUI svn.r6748)
;
_audit_update_record
;
2023-07-18 deposited with the CCDC.	2023-10-03 downloaded from the CCDC.
;
_cell_angle_alpha 90
_cell_angle_beta 111.64(3)
_cell_angle_gamma 90
_cell_formula_units_Z 8
_cell_length_a 11.677(2)
_cell_length_b 21.878(4)
_cell_length_c 15.393(3)
_cell_measurement_reflns_used 2225
_cell_measurement_temperature 100.0(1)
_cell_measurement_theta_max 22.671
_cell_measurement_theta_min 2.847
_cell_volume 3655.3(14)
_computing_cell_refinement 'SAINT V8.40B (?, 2016)'
_computing_data_reduction 'SAINT V8.40B (?, 2016)'
_computing_molecular_graphics 'Olex2 1.5 (Dolomanov et al., 2009)'
_computing_publication_material 'Olex2 1.5 (Dolomanov et al., 2009)'
_computing_structure_refinement 'XL  (Sheldrick, 2008)'
_computing_structure_solution 'SHELXT 2018/2 (Sheldrick, 2018)'
_diffrn_ambient_temperature 100.0(1)
_diffrn_measured_fraction_theta_full 1.000
_diffrn_measured_fraction_theta_max 0.998
_diffrn_measurement_device_type 'STOE IPDS II'
_diffrn_measurement_method '\f and \w scans'
_diffrn_radiation_type MoK\a
_diffrn_radiation_wavelength 0.71073
_diffrn_reflns_av_R_equivalents 0.0429
_diffrn_reflns_av_unetI/netI 0.0858
_diffrn_reflns_Laue_measured_fraction_full 1.000
_diffrn_reflns_Laue_measured_fraction_max 0.998
_diffrn_reflns_limit_h_max 16
_diffrn_reflns_limit_h_min -16
_diffrn_reflns_limit_k_max 30
_diffrn_reflns_limit_k_min -30
_diffrn_reflns_limit_l_max 21
_diffrn_reflns_limit_l_min -21
_diffrn_reflns_number 21881
_diffrn_reflns_point_group_measured_fraction_full 0.960
_diffrn_reflns_point_group_measured_fraction_max 0.939
_diffrn_reflns_theta_full 25.242
_diffrn_reflns_theta_max 29.588
_diffrn_reflns_theta_min 1.862
_diffrn_source_current 90.0
_diffrn_source_power 4.5
_diffrn_source_voltage 50.0
_diffrn_standards_number 0
_exptl_absorpt_coefficient_mu 8.124
_exptl_absorpt_correction_T_max 0.75
_exptl_absorpt_correction_T_min 0.46
_exptl_absorpt_correction_type multi-scan
_exptl_absorpt_process_details
;
 TWINABS-2012/1 (Bruker,2012) was used for absorption correction.
 
For component 1:
 wR2(int) was 0.0909 before and 0.0363 after correction.
 
For component 2:
 wR2(int) was 0.0976 before and 0.0464 after correction.
 The Ratio of minimum to maximum transmission is 0.62.

Final HKLF 4 output contains 41553 reflections, Rint = 0.0836
 (10417 with I > 3sig(I), Rint = 0.0602)
;
_exptl_crystal_colour colourless
_exptl_crystal_colour_primary colourless
_exptl_crystal_density_diffrn 1.809
_exptl_crystal_description plate
_exptl_crystal_F_000 1920
_exptl_crystal_size_max 0.2
_exptl_crystal_size_mid 0.1
_exptl_crystal_size_min 0.05
_refine_diff_density_max 6.159
_refine_diff_density_min -1.842
_refine_diff_density_rms 0.266
_refine_ls_abs_structure_details
;
 Flack x determined using 3693 quotients [(I+)-(I-)]/[(I+)+(I-)]
 (Parsons, Flack and Wagner, Acta Cryst. B69 (2013) 249-259).
;
_refine_ls_abs_structure_Flack 0.014(6)
_refine_ls_extinction_method none
_refine_ls_goodness_of_fit_ref 1.074
_refine_ls_hydrogen_treatment constr
_refine_ls_matrix_type full
_refine_ls_number_parameters 324
_refine_ls_number_reflns 9657
_refine_ls_number_restraints 258
_refine_ls_restrained_S_all 1.064
_refine_ls_R_factor_all 0.0587
_refine_ls_R_factor_gt 0.0534
_refine_ls_shift/su_max 0.001
_refine_ls_shift/su_mean 0.000
_refine_ls_structure_factor_coef Fsqd
_refine_ls_weighting_details 'w=1/[\s^2^(Fo^2^)+(0.0666P)^2^+20.3505P] where P=(Fo^2^+2Fc^2^)/3'
_refine_ls_weighting_scheme calc
_refine_ls_wR_factor_gt 0.1328
_refine_ls_wR_factor_ref 0.1361
_reflns_Friedel_coverage 0.880
_reflns_Friedel_fraction_full 0.921
_reflns_Friedel_fraction_max 0.881
_reflns_number_gt 8912
_reflns_number_total 9657
_reflns_threshold_expression 'I > 2\s(I)'
_cod_data_source_file d3dt02538a3.cif
_cod_data_source_block PtCl2(MePB)2
_cod_database_code 7714171
_shelx_shelxl_version_number 2019/1
_shelx_space_group_comment
;
The symmetry employed for this shelxl refinement is uniquely defined
by the following loop, which should always be used as a source of
symmetry information in preference to the above space-group names.
They are only intended as comments.
;
_shelx_estimated_absorpt_t_max 0.687
_shelx_estimated_absorpt_t_min 0.293
_olex2_refinement_description
;
1. Twinned data refinement
 Scales: 0.9069(18)
 0.0931(18)
2. Fixed Uiso
 At 1.2 times of:
  All C(H,H) groups
 At 1.5 times of:
  All C(H,H,H) groups
3. Rigid body (RIGU) restrains
 All non-hydrogen atoms
 with sigma for 1-2 distances of 0.004 and sigma for 1-3 distances of 0.004
4.a Secondary CH2 refined with riding coordinates:
 C1(H1A,H1B), C6(H6A,H6B), C1A(H1AA,H1AB), C6A(H6AA,H6AB)
4.b Idealised Me refined as rotating group:
 C2(H2A,H2B,H2C), C3(H3A,H3B,H3C), C4(H4A,H4B,H4C), C5(H5A,H5B,H5C), C7(H7A,
 H7B,H7C), C8(H8A,H8B,H8C), C9(H9A,H9B,H9C), C10(H10A,H10B,H10C), C2A(H2AA,H2AB,
 H2AC), C3A(H3AA,H3AB,H3AC), C4A(H4AA,H4AB,H4AC), C5A(H5AA,H5AB,H5AC), C7A(H7AA,
 H7AB,H7AC), C8A(H8AA,H8AB,H8AC), C9A(H9AA,H9AB,H9AC), C10A(H10D,H10E,H10F)
;
_olex2_submission_special_instructions 'No special instructions were received'

loop_
_space_group_symop_operation_xyz
'x, y, z'
'x, -y, z+1/2'
'x+1/2, y+1/2, z'
'x+1/2, -y+1/2, z+1/2'

loop_
_atom_site_label
_atom_site_type_symbol
_atom_site_fract_x
_atom_site_fract_y
_atom_site_fract_z
_atom_site_U_iso_or_equiv
_atom_site_adp_type
_atom_site_occupancy
_atom_site_site_symmetry_order
_atom_site_calc_flag
_atom_site_refinement_flags_posn
_atom_site_refinement_flags_adp
_atom_site_refinement_flags_occupancy
_atom_site_disorder_assembly
_atom_site_disorder_group
Pt1 Pt 0.41263(4) 0.52043(2) 0.72271(3) 0.02342(13) Uani 1 1 d . . . . .
Cl1 Cl 0.2870(4) 0.5467(2) 0.8097(3) 0.0316(8) Uani 1 1 d . . . . .
Cl2 Cl 0.5778(4) 0.5128(2) 0.8689(3) 0.0383(9) Uani 1 1 d . . . . .
P1 P 0.2445(5) 0.52595(18) 0.5920(3) 0.0293(9) Uani 1 1 d . . . . .
P2 P 0.5414(4) 0.49538(19) 0.6510(3) 0.0282(8) Uani 1 1 d . . . . .
C1 C 0.1283(18) 0.5702(8) 0.6152(12) 0.035(3) Uani 1 1 d . . . . .
H1A H 0.153206 0.613683 0.620767 0.043 Uiso 1 1 calc R U . . .
H1B H 0.050153 0.566554 0.560622 0.043 Uiso 1 1 calc R U . . .
C2 C 0.259(2) 0.5631(9) 0.4897(13) 0.041(4) Uani 1 1 d . . . . .
H2A H 0.297284 0.603431 0.507575 0.062 Uiso 1 1 calc R U . . .
H2B H 0.177609 0.567767 0.440657 0.062 Uiso 1 1 calc R U . . .
H2C H 0.311180 0.537921 0.466256 0.062 Uiso 1 1 calc R U . . .
C3 C 0.1816(19) 0.4505(8) 0.5493(13) 0.038(4) Uani 1 1 d . . . . .
H3A H 0.237117 0.429185 0.524862 0.058 Uiso 1 1 calc R U . . .
H3B H 0.100477 0.455158 0.499399 0.058 Uiso 1 1 calc R U . . .
H3C H 0.173360 0.426846 0.600709 0.058 Uiso 1 1 calc R U . . .
C4 C 0.040(2) 0.6062(11) 0.7450(16) 0.049(4) Uani 1 1 d . . . . .
H4A H 0.040493 0.597179 0.807566 0.074 Uiso 1 1 calc R U . . .
H4B H -0.045481 0.611638 0.701594 0.074 Uiso 1 1 calc R U . . .
H4C H 0.086336 0.643836 0.747136 0.074 Uiso 1 1 calc R U . . .
C5 C 0.048(2) 0.4848(10) 0.7159(17) 0.047(5) Uani 1 1 d . . . . .
H5A H 0.042296 0.479278 0.777357 0.071 Uiso 1 1 calc R U . . .
H5B H 0.102570 0.453624 0.706622 0.071 Uiso 1 1 calc R U . . .
H5C H -0.034258 0.480861 0.667118 0.071 Uiso 1 1 calc R U . . .
C6 C 0.6871(17) 0.4716(7) 0.7392(12) 0.030(3) Uani 1 1 d . . . . .
H6A H 0.678001 0.429412 0.758967 0.037 Uiso 1 1 calc R U . . .
H6B H 0.750330 0.470754 0.710539 0.037 Uiso 1 1 calc R U . . .
C7 C 0.5792(17) 0.5577(8) 0.5872(13) 0.034(3) Uani 1 1 d . . . . .
H7A H 0.517403 0.559556 0.523540 0.050 Uiso 1 1 calc R U . . .
H7B H 0.660688 0.550491 0.584471 0.050 Uiso 1 1 calc R U . . .
H7C H 0.579870 0.596482 0.619208 0.050 Uiso 1 1 calc R U . . .
C8 C 0.4927(19) 0.4329(8) 0.5670(13) 0.037(4) Uani 1 1 d . . . . .
H8A H 0.469314 0.397591 0.596112 0.056 Uiso 1 1 calc R U . . .
H8B H 0.560660 0.421437 0.547426 0.056 Uiso 1 1 calc R U . . .
H8C H 0.421855 0.445959 0.512388 0.056 Uiso 1 1 calc R U . . .
C9 C 0.756(3) 0.5840(12) 0.8192(18) 0.061(6) Uani 1 1 d . . . . .
H9A H 0.788787 0.590034 0.769770 0.092 Uiso 1 1 calc R U . . .
H9B H 0.814249 0.600211 0.878269 0.092 Uiso 1 1 calc R U . . .
H9C H 0.677010 0.605511 0.802632 0.092 Uiso 1 1 calc R U . . .
C10 C 0.840(2) 0.4793(11) 0.9189(15) 0.048(5) Uani 1 1 d . . . . .
H10A H 0.810271 0.438635 0.926578 0.072 Uiso 1 1 calc R U . . .
H10B H 0.856154 0.503203 0.976022 0.072 Uiso 1 1 calc R U . . .
H10C H 0.916752 0.475338 0.906867 0.072 Uiso 1 1 calc R U . . .
B1 B 0.102(2) 0.5508(10) 0.7103(14) 0.035(4) Uani 1 1 d . . . . .
B2 B 0.736(2) 0.5143(11) 0.8302(15) 0.038(4) Uani 1 1 d . . . . .
Pt1A Pt 0.69779(5) 0.27653(2) 0.76891(4) 0.02689(14) Uani 1 1 d . . . . .
Cl1A Cl 0.7154(5) 0.2927(3) 0.6194(3) 0.0469(11) Uani 1 1 d . . . . .
Cl2A Cl 0.4827(4) 0.2855(3) 0.6888(3) 0.0436(11) Uani 1 1 d . . . . .
P1A P 0.9036(5) 0.2690(2) 0.8306(3) 0.0358(10) Uani 1 1 d . . . . .
P2A P 0.6644(5) 0.2628(2) 0.9002(3) 0.0369(10) Uani 1 1 d . . . . .
C1A C 0.966(2) 0.3073(8) 0.7490(15) 0.041(4) Uani 1 1 d . . . . .
H1AA H 0.953505 0.351886 0.751288 0.050 Uiso 1 1 calc R U . . .
H1AB H 1.056330 0.300037 0.771996 0.050 Uiso 1 1 calc R U . . .
C2A C 0.985(2) 0.3089(10) 0.9390(16) 0.049(5) Uani 1 1 d . . . . .
H2AA H 0.950497 0.350125 0.935875 0.073 Uiso 1 1 calc R U . . .
H2AB H 1.072306 0.311678 0.948846 0.073 Uiso 1 1 calc R U . . .
H2AC H 0.974942 0.286487 0.990989 0.073 Uiso 1 1 calc R U . . .
C3A C 0.966(2) 0.1933(9) 0.8498(16) 0.048(5) Uani 1 1 d . . . . .
H3AA H 0.950850 0.174838 0.902598 0.072 Uiso 1 1 calc R U . . .
H3AB H 1.054796 0.195086 0.863792 0.072 Uiso 1 1 calc R U . . .
H3AC H 0.926195 0.168634 0.793580 0.072 Uiso 1 1 calc R U . . .
C4A C 0.924(3) 0.3365(11) 0.5706(19) 0.057(5) Uani 1 1 d . . . . .
H4AA H 0.883962 0.321540 0.506473 0.086 Uiso 1 1 calc R U . . .
H4AB H 1.011756 0.343297 0.583845 0.086 Uiso 1 1 calc R U . . .
H4AC H 0.885556 0.374985 0.577893 0.086 Uiso 1 1 calc R U . . .
C5A C 0.9238(19) 0.2148(9) 0.6142(14) 0.038(4) Uani 1 1 d . . . . .
H5AA H 0.997144 0.211484 0.597889 0.057 Uiso 1 1 calc R U . . .
H5AB H 0.850791 0.202932 0.560300 0.057 Uiso 1 1 calc R U . . .
H5AC H 0.932533 0.187706 0.666940 0.057 Uiso 1 1 calc R U . . .
C6A C 0.502(2) 0.2446(9) 0.8701(15) 0.046(4) Uani 1 1 d . . . . .
H6AA H 0.487520 0.202507 0.844688 0.056 Uiso 1 1 calc R U . . .
H6AB H 0.484655 0.244433 0.928568 0.056 Uiso 1 1 calc R U . . .
C7A C 0.705(2) 0.3244(9) 0.9816(15) 0.049(5) Uani 1 1 d . . . . .
H7AA H 0.703720 0.310363 1.041640 0.074 Uiso 1 1 calc R U . . .
H7AB H 0.646053 0.357860 0.957700 0.074 Uiso 1 1 calc R U . . .
H7AC H 0.788049 0.338839 0.990165 0.074 Uiso 1 1 calc R U . . .
C8A C 0.747(3) 0.1964(9) 0.9677(15) 0.051(5) Uani 1 1 d . . . . .
H8AA H 0.835714 0.203509 0.988890 0.077 Uiso 1 1 calc R U . . .
H8AB H 0.725169 0.159866 0.928217 0.077 Uiso 1 1 calc R U . . .
H8AC H 0.723173 0.190573 1.022009 0.077 Uiso 1 1 calc R U . . .
C9A C 0.399(3) 0.3577(11) 0.816(2) 0.062(6) Uani 1 1 d . . . . .
H9AA H 0.385959 0.363968 0.874401 0.093 Uiso 1 1 calc R U . . .
H9AB H 0.331758 0.376550 0.764222 0.093 Uiso 1 1 calc R U . . .
H9AC H 0.477540 0.376622 0.820552 0.093 Uiso 1 1 calc R U . . .
C10A C 0.272(2) 0.2488(12) 0.7404(17) 0.055(5) Uani 1 1 d . . . . .
H10D H 0.292465 0.208932 0.720866 0.082 Uiso 1 1 calc R U . . .
H10E H 0.220340 0.271796 0.685227 0.082 Uiso 1 1 calc R U . . .
H10F H 0.226891 0.242689 0.782327 0.082 Uiso 1 1 calc R U . . .
B1A B 0.908(3) 0.2859(11) 0.6434(18) 0.046(5) Uani 1 1 d . . . . .
B2A B 0.404(3) 0.2884(12) 0.7972(18) 0.047(5) Uani 1 1 d . . . . .

loop_
_atom_site_aniso_label
_atom_site_aniso_U_11
_atom_site_aniso_U_22
_atom_site_aniso_U_33
_atom_site_aniso_U_23
_atom_site_aniso_U_13
_atom_site_aniso_U_12
Pt1 0.0311(3) 0.0183(2) 0.0230(2) 0.00158(19) 0.0123(2) -0.0013(2)
Cl1 0.0303(18) 0.040(2) 0.0260(16) -0.0034(15) 0.0120(14) -0.0013(15)
Cl2 0.0286(19) 0.059(3) 0.0240(17) 0.0023(17) 0.0059(15) 0.0053(17)
P1 0.038(2) 0.0226(18) 0.0257(18) -0.0040(14) 0.0095(17) -0.0043(15)
P2 0.035(2) 0.0260(18) 0.0251(17) 0.0009(14) 0.0130(16) 0.0022(15)
C1 0.039(8) 0.031(7) 0.031(6) -0.005(5) 0.007(6) -0.008(6)
C2 0.055(11) 0.031(8) 0.036(8) 0.003(6) 0.016(7) 0.002(7)
C3 0.042(9) 0.025(7) 0.037(8) -0.004(6) 0.002(7) -0.003(6)
C4 0.048(11) 0.048(9) 0.049(9) -0.001(7) 0.015(8) 0.005(8)
C5 0.049(11) 0.041(8) 0.058(11) -0.004(7) 0.028(9) -0.016(7)
C6 0.029(6) 0.030(6) 0.034(6) 0.002(5) 0.013(5) 0.004(5)
C7 0.041(9) 0.027(7) 0.042(8) 0.007(6) 0.027(7) 0.000(6)
C8 0.047(9) 0.031(7) 0.040(8) -0.004(6) 0.023(7) -0.001(6)
C9 0.072(15) 0.058(9) 0.053(11) -0.007(7) 0.023(11) -0.016(8)
C10 0.035(9) 0.060(11) 0.043(8) -0.010(7) 0.007(7) -0.004(7)
B1 0.035(8) 0.037(8) 0.029(7) -0.003(5) 0.005(6) -0.007(6)
B2 0.029(8) 0.049(8) 0.038(7) -0.007(6) 0.013(6) -0.004(6)
Pt1A 0.0267(3) 0.0191(2) 0.0316(3) -0.0002(2) 0.0069(2) 0.0003(2)
Cl1A 0.038(2) 0.070(3) 0.033(2) 0.003(2) 0.0135(18) 0.002(2)
Cl2A 0.026(2) 0.059(3) 0.041(2) 0.021(2) 0.0062(17) 0.0010(18)
P1A 0.031(2) 0.036(2) 0.036(2) -0.0074(17) 0.0067(18) 0.0063(17)
P2A 0.039(2) 0.036(2) 0.035(2) 0.0102(18) 0.0130(19) -0.0008(18)
C1A 0.044(9) 0.030(7) 0.055(7) -0.008(6) 0.023(6) 0.001(6)
C2A 0.050(11) 0.038(9) 0.050(9) -0.009(7) 0.009(8) -0.004(8)
C3A 0.038(10) 0.033(8) 0.063(11) -0.006(7) 0.007(8) 0.004(7)
C4A 0.068(14) 0.043(9) 0.071(11) 0.006(8) 0.039(10) -0.001(9)
C5A 0.041(10) 0.035(7) 0.042(9) -0.007(6) 0.022(8) 0.001(6)
C6A 0.059(9) 0.033(7) 0.051(9) 0.011(6) 0.025(6) 0.005(6)
C7A 0.079(14) 0.034(8) 0.045(9) -0.014(7) 0.036(9) -0.007(8)
C8A 0.073(13) 0.035(8) 0.040(9) 0.010(7) 0.013(8) 0.008(8)
C9A 0.074(15) 0.036(8) 0.078(14) 0.004(8) 0.032(12) 0.017(8)
C10A 0.055(9) 0.066(12) 0.058(10) -0.004(9) 0.039(8) 0.003(8)
B1A 0.056(12) 0.035(8) 0.051(8) -0.006(6) 0.025(7) -0.001(7)
B2A 0.054(10) 0.044(9) 0.047(9) 0.015(7) 0.025(7) 0.010(7)

loop_
_atom_type_symbol
_atom_type_description
_atom_type_scat_dispersion_real
_atom_type_scat_dispersion_imag
_atom_type_scat_source
C C 0.0033 0.0016 'International Tables Vol C Tables 4.2.6.8 and 6.1.1.4'
H H 0.0000 0.0000 'International Tables Vol C Tables 4.2.6.8 and 6.1.1.4'
B B 0.0013 0.0007 'International Tables Vol C Tables 4.2.6.8 and 6.1.1.4'
Cl Cl 0.1484 0.1585 'International Tables Vol C Tables 4.2.6.8 and 6.1.1.4'
P P 0.1023 0.0942 'International Tables Vol C Tables 4.2.6.8 and 6.1.1.4'
Pt Pt -1.7033 8.3905 'International Tables Vol C Tables 4.2.6.8 and 6.1.1.4'

loop_
_geom_angle_atom_site_label_1
_geom_angle_atom_site_label_2
_geom_angle_atom_site_label_3
_geom_angle
_geom_angle_site_symmetry_1
_geom_angle_site_symmetry_3
_geom_angle_publ_flag
Cl2 Pt1 Cl1 86.42(15) . . ?
P1 Pt1 Cl1 88.54(16) . . ?
P1 Pt1 Cl2 174.48(18) . . ?
P2 Pt1 Cl1 175.93(15) . . ?
P2 Pt1 Cl2 89.51(16) . . ?
P2 Pt1 P1 95.53(17) . . ?
B1 Cl1 Pt1 106.0(6) . . ?
B2 Cl2 Pt1 102.6(6) . . ?
C1 P1 Pt1 109.0(6) . . ?
C1 P1 C2 104.4(9) . . ?
C1 P1 C3 108.8(9) . . ?
C2 P1 Pt1 117.8(7) . . ?
C3 P1 Pt1 112.2(6) . . ?
C3 P1 C2 104.1(9) . . ?
C6 P2 Pt1 108.4(6) . . ?
C6 P2 C7 105.7(9) . . ?
C6 P2 C8 106.0(8) . . ?
C7 P2 Pt1 115.0(6) . . ?
C8 P2 Pt1 116.3(6) . . ?
C8 P2 C7 104.6(8) . . ?
P1 C1 H1A 108.3 . . ?
P1 C1 H1B 108.3 . . ?
H1A C1 H1B 107.4 . . ?
B1 C1 P1 115.9(13) . . ?
B1 C1 H1A 108.3 . . ?
B1 C1 H1B 108.3 . . ?
P1 C2 H2A 109.5 . . ?
P1 C2 H2B 109.5 . . ?
P1 C2 H2C 109.5 . . ?
H2A C2 H2B 109.5 . . ?
H2A C2 H2C 109.5 . . ?
H2B C2 H2C 109.5 . . ?
P1 C3 H3A 109.5 . . ?
P1 C3 H3B 109.5 . . ?
P1 C3 H3C 109.5 . . ?
H3A C3 H3B 109.5 . . ?
H3A C3 H3C 109.5 . . ?
H3B C3 H3C 109.5 . . ?
H4A C4 H4B 109.5 . . ?
H4A C4 H4C 109.5 . . ?
H4B C4 H4C 109.5 . . ?
B1 C4 H4A 109.5 . . ?
B1 C4 H4B 109.5 . . ?
B1 C4 H4C 109.5 . . ?
H5A C5 H5B 109.5 . . ?
H5A C5 H5C 109.5 . . ?
H5B C5 H5C 109.5 . . ?
B1 C5 H5A 109.5 . . ?
B1 C5 H5B 109.5 . . ?
B1 C5 H5C 109.5 . . ?
P2 C6 H6A 108.6 . . ?
P2 C6 H6B 108.6 . . ?
H6A C6 H6B 107.6 . . ?
B2 C6 P2 114.7(12) . . ?
B2 C6 H6A 108.6 . . ?
B2 C6 H6B 108.6 . . ?
P2 C7 H7A 109.5 . . ?
P2 C7 H7B 109.5 . . ?
P2 C7 H7C 109.5 . . ?
H7A C7 H7B 109.5 . . ?
H7A C7 H7C 109.5 . . ?
H7B C7 H7C 109.5 . . ?
P2 C8 H8A 109.5 . . ?
P2 C8 H8B 109.5 . . ?
P2 C8 H8C 109.5 . . ?
H8A C8 H8B 109.5 . . ?
H8A C8 H8C 109.5 . . ?
H8B C8 H8C 109.5 . . ?
H9A C9 H9B 109.5 . . ?
H9A C9 H9C 109.5 . . ?
H9B C9 H9C 109.5 . . ?
B2 C9 H9A 109.5 . . ?
B2 C9 H9B 109.5 . . ?
B2 C9 H9C 109.5 . . ?
H10A C10 H10B 109.5 . . ?
H10A C10 H10C 109.5 . . ?
H10B C10 H10C 109.5 . . ?
B2 C10 H10A 109.5 . . ?
B2 C10 H10B 109.5 . . ?
B2 C10 H10C 109.5 . . ?
C1 B1 Cl1 99.9(13) . . ?
C4 B1 Cl1 104.7(13) . . ?
C4 B1 C1 110.8(16) . . ?
C5 B1 Cl1 103.8(14) . . ?
C5 B1 C1 119.1(16) . . ?
C5 B1 C4 115.7(19) . . ?
C6 B2 Cl2 99.8(12) . . ?
C6 B2 C10 111.7(17) . . ?
C9 B2 Cl2 103.0(16) . . ?
C9 B2 C6 119.5(18) . . ?
C9 B2 C10 116.7(19) . . ?
C10 B2 Cl2 102.4(14) . . ?
Cl2A Pt1A Cl1A 86.46(17) . . ?
P1A Pt1A Cl1A 87.66(19) . . ?
P1A Pt1A Cl2A 174.11(19) . . ?
P2A Pt1A Cl1A 175.11(19) . . ?
P2A Pt1A Cl2A 88.66(19) . . ?
P2A Pt1A P1A 97.22(19) . . ?
B1A Cl1A Pt1A 106.2(7) . . ?
B2A Cl2A Pt1A 105.7(8) . . ?
C1A P1A Pt1A 107.9(7) . . ?
C2A P1A Pt1A 118.0(9) . . ?
C2A P1A C1A 101.7(11) . . ?
C3A P1A Pt1A 116.4(8) . . ?
C3A P1A C1A 106.8(10) . . ?
C3A P1A C2A 104.5(10) . . ?
C6A P2A Pt1A 108.4(7) . . ?
C6A P2A C8A 104.5(11) . . ?
C7A P2A Pt1A 116.6(7) . . ?
C7A P2A C6A 109.0(11) . . ?
C7A P2A C8A 104.6(11) . . ?
C8A P2A Pt1A 113.1(8) . . ?
P1A C1A H1AA 108.4 . . ?
P1A C1A H1AB 108.4 . . ?
H1AA C1A H1AB 107.4 . . ?
B1A C1A P1A 115.6(15) . . ?
B1A C1A H1AA 108.4 . . ?
B1A C1A H1AB 108.4 . . ?
P1A C2A H2AA 109.5 . . ?
P1A C2A H2AB 109.5 . . ?
P1A C2A H2AC 109.5 . . ?
H2AA C2A H2AB 109.5 . . ?
H2AA C2A H2AC 109.5 . . ?
H2AB C2A H2AC 109.5 . . ?
P1A C3A H3AA 109.5 . . ?
P1A C3A H3AB 109.5 . . ?
P1A C3A H3AC 109.5 . . ?
H3AA C3A H3AB 109.5 . . ?
H3AA C3A H3AC 109.5 . . ?
H3AB C3A H3AC 109.5 . . ?
H4AA C4A H4AB 109.5 . . ?
H4AA C4A H4AC 109.5 . . ?
H4AB C4A H4AC 109.5 . . ?
B1A C4A H4AA 109.5 . . ?
B1A C4A H4AB 109.5 . . ?
B1A C4A H4AC 109.5 . . ?
H5AA C5A H5AB 109.5 . . ?
H5AA C5A H5AC 109.5 . . ?
H5AB C5A H5AC 109.5 . . ?
B1A C5A H5AA 109.5 . . ?
B1A C5A H5AB 109.5 . . ?
B1A C5A H5AC 109.5 . . ?
P2A C6A H6AA 108.0 . . ?
P2A C6A H6AB 108.0 . . ?
H6AA C6A H6AB 107.2 . . ?
B2A C6A P2A 117.2(15) . . ?
B2A C6A H6AA 108.0 . . ?
B2A C6A H6AB 108.0 . . ?
P2A C7A H7AA 109.5 . . ?
P2A C7A H7AB 109.5 . . ?
P2A C7A H7AC 109.5 . . ?
H7AA C7A H7AB 109.5 . . ?
H7AA C7A H7AC 109.5 . . ?
H7AB C7A H7AC 109.5 . . ?
P2A C8A H8AA 109.5 . . ?
P2A C8A H8AB 109.5 . . ?
P2A C8A H8AC 109.5 . . ?
H8AA C8A H8AB 109.5 . . ?
H8AA C8A H8AC 109.5 . . ?
H8AB C8A H8AC 109.5 . . ?
H9AA C9A H9AB 109.5 . . ?
H9AA C9A H9AC 109.5 . . ?
H9AB C9A H9AC 109.5 . . ?
B2A C9A H9AA 109.5 . . ?
B2A C9A H9AB 109.5 . . ?
B2A C9A H9AC 109.5 . . ?
H10D C10A H10E 109.5 . . ?
H10D C10A H10F 109.5 . . ?
H10E C10A H10F 109.5 . . ?
B2A C10A H10D 109.5 . . ?
B2A C10A H10E 109.5 . . ?
B2A C10A H10F 109.5 . . ?
C1A B1A Cl1A 100.4(15) . . ?
C1A B1A C4A 113.0(19) . . ?
C1A B1A C5A 120.8(19) . . ?
C4A B1A Cl1A 102.1(17) . . ?
C4A B1A C5A 113.7(19) . . ?
C5A B1A Cl1A 103.4(15) . . ?
C6A B2A Cl2A 97.2(15) . . ?
C6A B2A C10A 109.5(19) . . ?
C9A B2A Cl2A 102.8(16) . . ?
C9A B2A C6A 122(2) . . ?
C9A B2A C10A 121(2) . . ?
C10A B2A Cl2A 98.5(14) . . ?

loop_
_geom_bond_atom_site_label_1
_geom_bond_atom_site_label_2
_geom_bond_distance
_geom_bond_site_symmetry_2
_geom_bond_publ_flag
Pt1 Cl1 2.394(4) . ?
Pt1 Cl2 2.369(4) . ?
Pt1 P1 2.237(5) . ?
Pt1 P2 2.237(4) . ?
Cl1 B1 2.14(2) . ?
Cl2 B2 2.14(2) . ?
P1 C1 1.81(2) . ?
P1 C2 1.836(19) . ?
P1 C3 1.827(18) . ?
P2 C6 1.818(19) . ?
P2 C7 1.828(16) . ?
P2 C8 1.823(18) . ?
C1 H1A 0.9900 . ?
C1 H1B 0.9900 . ?
C1 B1 1.66(3) . ?
C2 H2A 0.9800 . ?
C2 H2B 0.9800 . ?
C2 H2C 0.9800 . ?
C3 H3A 0.9800 . ?
C3 H3B 0.9800 . ?
C3 H3C 0.9800 . ?
C4 H4A 0.9800 . ?
C4 H4B 0.9800 . ?
C4 H4C 0.9800 . ?
C4 B1 1.60(3) . ?
C5 H5A 0.9800 . ?
C5 H5B 0.9800 . ?
C5 H5C 0.9800 . ?
C5 B1 1.59(3) . ?
C6 H6A 0.9900 . ?
C6 H6B 0.9900 . ?
C6 B2 1.60(3) . ?
C7 H7A 0.9800 . ?
C7 H7B 0.9800 . ?
C7 H7C 0.9800 . ?
C8 H8A 0.9800 . ?
C8 H8B 0.9800 . ?
C8 H8C 0.9800 . ?
C9 H9A 0.9800 . ?
C9 H9B 0.9800 . ?
C9 H9C 0.9800 . ?
C9 B2 1.56(3) . ?
C10 H10A 0.9800 . ?
C10 H10B 0.9800 . ?
C10 H10C 0.9800 . ?
C10 B2 1.65(3) . ?
Pt1A Cl1A 2.411(5) . ?
Pt1A Cl2A 2.363(5) . ?
Pt1A P1A 2.241(5) . ?
Pt1A P2A 2.216(5) . ?
Cl1A B1A 2.15(3) . ?
Cl2A B2A 2.19(2) . ?
P1A C1A 1.87(2) . ?
P1A C2A 1.81(2) . ?
P1A C3A 1.79(2) . ?
P2A C6A 1.83(3) . ?
P2A C7A 1.781(19) . ?
P2A C8A 1.84(2) . ?
C1A H1AA 0.9900 . ?
C1A H1AB 0.9900 . ?
C1A B1A 1.58(3) . ?
C2A H2AA 0.9800 . ?
C2A H2AB 0.9800 . ?
C2A H2AC 0.9800 . ?
C3A H3AA 0.9800 . ?
C3A H3AB 0.9800 . ?
C3A H3AC 0.9800 . ?
C4A H4AA 0.9800 . ?
C4A H4AB 0.9800 . ?
C4A H4AC 0.9800 . ?
C4A B1A 1.63(3) . ?
C5A H5AA 0.9800 . ?
C5A H5AB 0.9800 . ?
C5A H5AC 0.9800 . ?
C5A B1A 1.65(3) . ?
C6A H6AA 0.9900 . ?
C6A H6AB 0.9900 . ?
C6A B2A 1.59(3) . ?
C7A H7AA 0.9800 . ?
C7A H7AB 0.9800 . ?
C7A H7AC 0.9800 . ?
C8A H8AA 0.9800 . ?
C8A H8AB 0.9800 . ?
C8A H8AC 0.9800 . ?
C9A H9AA 0.9800 . ?
C9A H9AB 0.9800 . ?
C9A H9AC 0.9800 . ?
C9A B2A 1.55(3) . ?
C10A H10D 0.9800 . ?
C10A H10E 0.9800 . ?
C10A H10F 0.9800 . ?
C10A B2A 1.70(4) . ?

loop_
_geom_torsion_atom_site_label_1
_geom_torsion_atom_site_label_2
_geom_torsion_atom_site_label_3
_geom_torsion_atom_site_label_4
_geom_torsion
_geom_torsion_site_symmetry_1
_geom_torsion_site_symmetry_2
_geom_torsion_site_symmetry_3
_geom_torsion_site_symmetry_4
_geom_torsion_publ_flag
Pt1 P1 C1 B1 -48.7(13) . . . . ?
Pt1 P2 C6 B2 -44.0(14) . . . . ?
P1 C1 B1 Cl1 48.2(14) . . . . ?
P1 C1 B1 C4 158.2(14) . . . . ?
P1 C1 B1 C5 -64(2) . . . . ?
P2 C6 B2 Cl2 54.1(14) . . . . ?
P2 C6 B2 C9 -57(2) . . . . ?
P2 C6 B2 C10 161.7(14) . . . . ?
C2 P1 C1 B1 -175.4(13) . . . . ?
C3 P1 C1 B1 73.9(14) . . . . ?
C7 P2 C6 B2 79.8(15) . . . . ?
C8 P2 C6 B2 -169.6(13) . . . . ?
Pt1A P1A C1A B1A -51.7(16) . . . . ?
Pt1A P2A C6A B2A -49.7(18) . . . . ?
P1A C1A B1A Cl1A 49.4(16) . . . . ?
P1A C1A B1A C4A 157.4(17) . . . . ?
P1A C1A B1A C5A -63(3) . . . . ?
P2A C6A B2A Cl2A 51.5(18) . . . . ?
P2A C6A B2A C9A -58(3) . . . . ?
P2A C6A B2A C10A 153.2(15) . . . . ?
C2A P1A C1A B1A -176.5(16) . . . . ?
C3A P1A C1A B1A 74.2(18) . . . . ?
C7A P2A C6A B2A 78.1(19) . . . . ?
C8A P2A C6A B2A -170.5(17) . . . . ?

loop_
_twin_individual_id
_twin_individual_mass_fraction_refined
1 0.9069(18)
2 0.0931(18)
